data_7016446
loop_
_publ_author_name
'Vasilescu, I. M.'
'Baldwin, D. S.'
'Bourne, D. J.'
'Clegg, J. K.'
'Li, F.'
'Lindoy, L. F.'
'Meehan, G. V.'

_publ_section_title
;
 Interaction of Co(ii), Ni(ii) and Cu(ii) with dibenzo-substituted
 macrocyclic ligands incorporating both symmetrically and
 unsymmetrically arranged N, O and S donors.
;
_journal_issue 34
_journal_name_full 'Dalton transactions (Cambridge, England : 2003)'
_journal_page_first 8675
_journal_page_last 8684
_journal_paper_doi 10.1039/c1dt10523j
_journal_volume 40
_journal_year 2011
_chemical_formula_moiety 'C20 H28 Cl2 Cu N4 O, C2 H3 N'
_chemical_formula_sum 'C22 H31 Cl2 Cu N5 O'
_chemical_formula_weight 515.96
_chemical_name_systematic
;
?
;
_space_group_IT_number 15
_symmetry_cell_setting monoclinic
_symmetry_Int_Tables_number 15
_symmetry_space_group_name_Hall '-C 2yc'
_symmetry_space_group_name_H-M 'C 1 2/c 1'
_atom_sites_solution_hydrogens geom
_atom_sites_solution_primary direct
_atom_sites_solution_secondary difmap
_audit_creation_method SHELXL-97
_cell_angle_alpha 90.00
_cell_angle_beta 97.319(3)
_cell_angle_gamma 90.00
_cell_formula_units_Z 8
_cell_length_a 21.9824(12)
_cell_length_b 8.3281(4)
_cell_length_c 26.8453(15)
_cell_measurement_reflns_used 9956
_cell_measurement_temperature 150(2)
_cell_measurement_theta_max 29.87
_cell_measurement_theta_min 2.56
_cell_volume 4874.6(4)
_computing_cell_refinement 'SAINT (Bruker-Nonius, 2003)'
_computing_data_collection 'APEX (Bruker-Nonius, 2003)'
_computing_data_reduction 'SAINT (Bruker-Nonius, 2003), XPREP (Bruker-Nonius, 2003)'
_computing_molecular_graphics
;ORTEP-3 (Farrugia, 1997)
WINGX-32 (Farrugia, 1999)
;
_computing_publication_material 'enCIFer 1.1 (CCDC, 2005)'
_computing_structure_refinement 'SHELXL-97 (Sheldrick, 1997)'
_computing_structure_solution 'SIR97 (Altomare, et. al. 1997)'
_diffrn_ambient_temperature 150(2)
_diffrn_measured_fraction_theta_full 0.997
_diffrn_measured_fraction_theta_max 0.997
_diffrn_measurement_device_type APEXII-FR591
_diffrn_measurement_method \w+\f
_diffrn_radiation_monochromator graphite
_diffrn_radiation_source 'rotating anode'
_diffrn_radiation_type MoK\a
_diffrn_radiation_wavelength 0.71073
_diffrn_reflns_av_R_equivalents 0.0428
_diffrn_reflns_av_sigmaI/netI 0.0349
_diffrn_reflns_limit_h_max 30
_diffrn_reflns_limit_h_min -30
_diffrn_reflns_limit_k_max 11
_diffrn_reflns_limit_k_min -11
_diffrn_reflns_limit_l_max 37
_diffrn_reflns_limit_l_min -37
_diffrn_reflns_number 51326
_diffrn_reflns_theta_full 30.03
_diffrn_reflns_theta_max 30.03
_diffrn_reflns_theta_min 2.97
_diffrn_standards_decay_% 0
_diffrn_standards_interval_count 0
_diffrn_standards_interval_time 0
_diffrn_standards_number 0
_exptl_absorpt_coefficient_mu 1.139
_exptl_absorpt_correction_T_max 0.815
_exptl_absorpt_correction_T_min 0.738
_exptl_absorpt_correction_type multi-scan
_exptl_absorpt_process_details 'SADABS (Sheldrick, 2003)'
_exptl_crystal_colour green
_exptl_crystal_density_diffrn 1.406
_exptl_crystal_density_method 'not measured'
_exptl_crystal_description block
_exptl_crystal_F_000 2152
_exptl_crystal_size_max 0.280
_exptl_crystal_size_mid 0.250
_exptl_crystal_size_min 0.180
_refine_diff_density_max 1.000
_refine_diff_density_min -0.323
_refine_diff_density_rms 0.079
_refine_ls_extinction_method none
_refine_ls_goodness_of_fit_ref 1.026
_refine_ls_hydrogen_treatment mixed
_refine_ls_matrix_type full
_refine_ls_number_parameters 293
_refine_ls_number_reflns 7111
_refine_ls_number_restraints 4
_refine_ls_restrained_S_all 1.025
_refine_ls_R_factor_all 0.0538
_refine_ls_R_factor_gt 0.0338
_refine_ls_shift/su_max 0.003
_refine_ls_shift/su_mean 0.000
_refine_ls_structure_factor_coef Fsqd
_refine_ls_weighting_details 'calc w=1/[\s^2^(Fo^2^)+(0.0355P)^2^+5.1593P] where P=(Fo^2^+2Fc^2^)/3'
_refine_ls_weighting_scheme calc
_refine_ls_wR_factor_gt 0.0764
_refine_ls_wR_factor_ref 0.0842
_reflns_number_gt 5492
_reflns_number_total 7111
_reflns_threshold_expression >2sigma(I)
_cod_data_source_file c1dt10523j.txt
_cod_data_source_block lj259sad
_cod_original_sg_symbol_H-M C2/c
_cod_database_code 7016446

loop_
_symmetry_equiv_pos_as_xyz
'x, y, z'
'-x, y, -z+1/2'
'x+1/2, y+1/2, z'
'-x+1/2, y+1/2, -z+1/2'
'-x, -y, -z'
'x, -y, z-1/2'
'-x+1/2, -y+1/2, -z'
'x+1/2, -y+1/2, z-1/2'

loop_
_atom_site_label
_atom_site_type_symbol
_atom_site_fract_x
_atom_site_fract_y
_atom_site_fract_z
_atom_site_U_iso_or_equiv
_atom_site_adp_type
_atom_site_occupancy
_atom_site_symmetry_multiplicity
_atom_site_calc_flag
_atom_site_refinement_flags
C1 C 0.57357(9) 0.5008(3) 0.70204(7) 0.0317(4) Uani 1 1 d .
H1A H 0.5365 0.4851 0.7189 0.038 Uiso 1 1 calc R
H1B H 0.6003 0.5810 0.7213 0.038 Uiso 1 1 calc R
C2 C 0.60735(9) 0.3442(2) 0.69946(7) 0.0321(4) Uani 1 1 d .
H2A H 0.6206 0.3064 0.7341 0.039 Uiso 1 1 calc R
H2B H 0.5786 0.2633 0.6828 0.039 Uiso 1 1 calc R
C3 C 0.72069(9) 0.3662(2) 0.69645(6) 0.0243(4) Uani 1 1 d .
C4 C 0.73207(9) 0.4482(2) 0.74259(6) 0.0285(4) Uani 1 1 d .
H4 H 0.6986 0.4925 0.7572 0.034 Uiso 1 1 calc R
C5 C 0.79051(10) 0.4655(2) 0.76684(7) 0.0319(4) Uani 1 1 d .
H5 H 0.7969 0.5234 0.7976 0.038 Uiso 1 1 calc R
C6 C 0.84038(10) 0.4001(2) 0.74732(7) 0.0324(4) Uani 1 1 d .
H6 H 0.8807 0.4120 0.7643 0.039 Uiso 1 1 calc R
C7 C 0.82981(9) 0.3163(2) 0.70199(7) 0.0281(4) Uani 1 1 d .
H7 H 0.8635 0.2680 0.6889 0.034 Uiso 1 1 calc R
C8 C 0.77154(9) 0.3014(2) 0.67540(6) 0.0229(4) Uani 1 1 d .
C9 C 0.76445(9) 0.2068(2) 0.62674(6) 0.0237(4) Uani 1 1 d .
H9A H 0.7970 0.1240 0.6290 0.028 Uiso 1 1 calc R
H9B H 0.7245 0.1502 0.6235 0.028 Uiso 1 1 calc R
C10 C 0.82767(9) 0.3809(2) 0.57617(7) 0.0265(4) Uani 1 1 d .
H10A H 0.8339 0.3903 0.5404 0.032 Uiso 1 1 calc R
H10B H 0.8611 0.3136 0.5934 0.032 Uiso 1 1 calc R
C11 C 0.83014(8) 0.5478(2) 0.60011(7) 0.0247(4) Uani 1 1 d .
H11A H 0.8382 0.5379 0.6371 0.030 Uiso 1 1 calc R
H11B H 0.8638 0.6109 0.5886 0.030 Uiso 1 1 calc R
C12 C 0.75194(8) 0.7384(2) 0.62477(6) 0.0228(4) Uani 1 1 d .
H12A H 0.7801 0.8313 0.6302 0.027 Uiso 1 1 calc R
H12B H 0.7522 0.6802 0.6570 0.027 Uiso 1 1 calc R
C13 C 0.68769(8) 0.7940(2) 0.60551(7) 0.0247(4) Uani 1 1 d .
H13A H 0.6703 0.8553 0.6319 0.030 Uiso 1 1 calc R
H13B H 0.6886 0.8648 0.5760 0.030 Uiso 1 1 calc R
C14 C 0.58840(9) 0.6926(2) 0.56558(7) 0.0283(4) Uani 1 1 d .
H14A H 0.5664 0.5934 0.5537 0.034 Uiso 1 1 calc R
H14B H 0.5932 0.7594 0.5358 0.034 Uiso 1 1 calc R
C15 C 0.55049(8) 0.7840(2) 0.59971(7) 0.0287(4) Uani 1 1 d .
C16 C 0.53648(8) 0.7109(2) 0.64383(7) 0.0281(4) Uani 1 1 d .
C17 C 0.50324(9) 0.7931(3) 0.67662(8) 0.0363(5) Uani 1 1 d .
H17 H 0.4930 0.7417 0.7060 0.044 Uiso 1 1 calc R
C18 C 0.48517(10) 0.9509(3) 0.66601(9) 0.0419(5) Uani 1 1 d .
H18 H 0.4629 1.0076 0.6885 0.050 Uiso 1 1 calc R
C19 C 0.49926(10) 1.0255(3) 0.62322(10) 0.0450(6) Uani 1 1 d .
H19 H 0.4867 1.1332 0.6162 0.054 Uiso 1 1 calc R
C20 C 0.53191(9) 0.9427(3) 0.59015(9) 0.0372(5) Uani 1 1 d .
H20 H 0.5417 0.9949 0.5607 0.045 Uiso 1 1 calc R
C21 C 0.42324(10) 0.4402(3) 0.62445(9) 0.0379(5) Uani 1 1 d .
C22 C 0.44014(11) 0.4544(3) 0.57390(8) 0.0447(6) Uani 1 1 d .
H22A H 0.4105 0.3955 0.5503 0.067 Uiso 1 1 calc R
H22B H 0.4812 0.4093 0.5731 0.067 Uiso 1 1 calc R
H22C H 0.4401 0.5679 0.5642 0.067 Uiso 1 1 calc R
N1 N 0.66132(7) 0.3530(2) 0.67245(5) 0.0278(3) Uani 1 1 d D
H1N H 0.6565(10) 0.307(3) 0.6423(4) 0.042 Uiso 1 1 d D
N2 N 0.76751(7) 0.30331(17) 0.57997(5) 0.0209(3) Uani 1 1 d D
H2N H 0.7618(9) 0.2297(18) 0.5558(5) 0.031 Uiso 1 1 d D
N3 N 0.77119(7) 0.63049(17) 0.58583(5) 0.0190(3) Uani 1 1 d D
H3N H 0.7739(9) 0.689(2) 0.5585(4) 0.029 Uiso 1 1 d D
N4 N 0.64936(7) 0.65000(18) 0.59121(5) 0.0223(3) Uani 1 1 d D
H4N H 0.6442(9) 0.597(2) 0.6191(4) 0.033 Uiso 1 1 d D
N5 N 0.41004(10) 0.4282(3) 0.66393(8) 0.0528(5) Uani 1 1 d .
O1 O 0.55652(6) 0.55547(17) 0.65112(5) 0.0289(3) Uani 1 1 d .
Cl1 Cl 0.71181(2) 0.53759(5) 0.475307(14) 0.02378(9) Uani 1 1 d .
Cl2 Cl 0.62389(2) 0.28969(6) 0.551389(16) 0.03101(11) Uani 1 1 d .
Cu1 Cu 0.701973(9) 0.47489(2) 0.563872(7) 0.01901(6) Uani 1 1 d .

loop_
_atom_site_aniso_label
_atom_site_aniso_U_11
_atom_site_aniso_U_22
_atom_site_aniso_U_33
_atom_site_aniso_U_23
_atom_site_aniso_U_13
_atom_site_aniso_U_12
C1 0.0306(10) 0.0450(12) 0.0208(9) 0.0022(8) 0.0076(8) 0.0002(9)
C2 0.0391(11) 0.0351(11) 0.0239(9) 0.0042(8) 0.0107(8) -0.0054(9)
C3 0.0365(10) 0.0192(8) 0.0178(8) 0.0034(6) 0.0054(7) 0.0016(7)
C4 0.0428(11) 0.0253(9) 0.0178(8) -0.0002(6) 0.0057(8) 0.0078(8)
C5 0.0505(13) 0.0250(9) 0.0188(8) -0.0002(7) -0.0004(8) 0.0050(9)
C6 0.0393(11) 0.0316(10) 0.0241(9) 0.0024(7) -0.0050(8) -0.0007(9)
C7 0.0353(11) 0.0258(9) 0.0231(9) 0.0036(7) 0.0036(8) 0.0024(8)
C8 0.0365(10) 0.0158(8) 0.0171(8) 0.0017(6) 0.0062(7) 0.0003(7)
C9 0.0364(10) 0.0162(8) 0.0198(8) -0.0001(6) 0.0082(7) 0.0002(7)
C10 0.0292(10) 0.0248(9) 0.0268(9) 0.0010(7) 0.0076(8) 0.0018(7)
C11 0.0246(9) 0.0229(9) 0.0264(9) 0.0018(7) 0.0026(7) -0.0031(7)
C12 0.0274(9) 0.0222(8) 0.0194(8) -0.0046(6) 0.0053(7) -0.0059(7)
C13 0.0270(9) 0.0225(9) 0.0262(9) -0.0056(7) 0.0093(7) -0.0036(7)
C14 0.0301(10) 0.0330(10) 0.0215(9) 0.0014(7) 0.0021(7) -0.0069(8)
C15 0.0201(9) 0.0342(10) 0.0314(10) -0.0011(8) 0.0024(8) -0.0043(8)
C16 0.0194(9) 0.0367(11) 0.0280(9) -0.0036(8) 0.0023(7) -0.0025(8)
C17 0.0243(10) 0.0530(14) 0.0320(10) -0.0055(9) 0.0053(8) -0.0011(9)
C18 0.0260(11) 0.0490(14) 0.0511(14) -0.0140(11) 0.0065(10) 0.0033(9)
C19 0.0312(11) 0.0386(12) 0.0645(16) -0.0049(11) 0.0034(11) 0.0034(10)
C20 0.0282(10) 0.0377(12) 0.0453(12) 0.0039(9) 0.0033(9) -0.0022(9)
C21 0.0278(11) 0.0370(12) 0.0480(13) -0.0057(9) 0.0013(10) -0.0039(9)
C22 0.0361(12) 0.0571(15) 0.0397(12) 0.0006(10) -0.0004(10) -0.0094(11)
N1 0.0323(9) 0.0344(9) 0.0178(7) 0.0002(6) 0.0072(7) 0.0029(7)
N2 0.0313(8) 0.0172(7) 0.0151(7) -0.0013(5) 0.0064(6) -0.0022(6)
N3 0.0232(7) 0.0187(7) 0.0158(6) 0.0007(5) 0.0046(6) -0.0025(6)
N4 0.0236(7) 0.0239(7) 0.0203(7) -0.0004(6) 0.0071(6) -0.0049(6)
N5 0.0444(12) 0.0645(14) 0.0514(13) -0.0072(11) 0.0131(10) -0.0094(10)
O1 0.0278(7) 0.0385(8) 0.0212(6) 0.0020(5) 0.0058(5) -0.0011(6)
Cl1 0.0367(2) 0.0214(2) 0.01415(18) 0.00001(14) 0.00649(16) -0.00376(17)
Cl2 0.0381(3) 0.0309(2) 0.0245(2) -0.00373(17) 0.00558(19) -0.0163(2)
Cu1 0.02447(12) 0.01825(10) 0.01487(10) -0.00113(7) 0.00472(8) -0.00498(8)

loop_
_atom_type_symbol
_atom_type_description
_atom_type_scat_dispersion_real
_atom_type_scat_dispersion_imag
_atom_type_scat_source
C C 0.0033 0.0016 'International Tables Vol C Tables 4.2.6.8 and 6.1.1.4'
H H 0.0000 0.0000 'International Tables Vol C Tables 4.2.6.8 and 6.1.1.4'
N N 0.0061 0.0033 'International Tables Vol C Tables 4.2.6.8 and 6.1.1.4'
O O 0.0106 0.0060 'International Tables Vol C Tables 4.2.6.8 and 6.1.1.4'
Cl Cl 0.1484 0.1585 'International Tables Vol C Tables 4.2.6.8 and 6.1.1.4'
Cu Cu 0.3201 1.2651 'International Tables Vol C Tables 4.2.6.8 and 6.1.1.4'

loop_
_geom_angle_atom_site_label_1
_geom_angle_atom_site_label_2
_geom_angle_atom_site_label_3
_geom_angle
O1 C1 C2 107.42(15)
O1 C1 H1A 110.2
C2 C1 H1A 110.2
O1 C1 H1B 110.2
C2 C1 H1B 110.2
H1A C1 H1B 108.5
N1 C2 C1 114.39(16)
N1 C2 H2A 108.7
C1 C2 H2A 108.7
N1 C2 H2B 108.7
C1 C2 H2B 108.7
H2A C2 H2B 107.6
N1 C3 C4 119.91(17)
N1 C3 C8 121.84(15)
C4 C3 C8 118.24(17)
C5 C4 C3 121.26(18)
C5 C4 H4 119.4
C3 C4 H4 119.4
C4 C5 C6 121.16(17)
C4 C5 H5 119.4
C6 C5 H5 119.4
C5 C6 C7 118.32(19)
C5 C6 H6 120.8
C7 C6 H6 120.8
C8 C7 C6 122.17(18)
C8 C7 H7 118.9
C6 C7 H7 118.9
C7 C8 C3 118.78(16)
C7 C8 C9 118.41(16)
C3 C8 C9 122.67(16)
N2 C9 C8 115.59(14)
N2 C9 H9A 108.4
C8 C9 H9A 108.4
N2 C9 H9B 108.4
C8 C9 H9B 108.4
H9A C9 H9B 107.4
N2 C10 C11 110.51(14)
N2 C10 H10A 109.5
C11 C10 H10A 109.5
N2 C10 H10B 109.5
C11 C10 H10B 109.5
H10A C10 H10B 108.1
N3 C11 C10 109.41(14)
N3 C11 H11A 109.8
C10 C11 H11A 109.8
N3 C11 H11B 109.8
C10 C11 H11B 109.8
H11A C11 H11B 108.2
N3 C12 C13 106.43(13)
N3 C12 H12A 110.4
C13 C12 H12A 110.4
N3 C12 H12B 110.4
C13 C12 H12B 110.4
H12A C12 H12B 108.6
N4 C13 C12 108.33(14)
N4 C13 H13A 110.0
C12 C13 H13A 110.0
N4 C13 H13B 110.0
C12 C13 H13B 110.0
H13A C13 H13B 108.4
N4 C14 C15 112.08(15)
N4 C14 H14A 109.2
C15 C14 H14A 109.2
N4 C14 H14B 109.2
C15 C14 H14B 109.2
H14A C14 H14B 107.9
C20 C15 C16 118.39(19)
C20 C15 C14 122.20(18)
C16 C15 C14 119.30(18)
O1 C16 C17 123.87(18)
O1 C16 C15 115.40(16)
C17 C16 C15 120.72(19)
C18 C17 C16 119.6(2)
C18 C17 H17 120.2
C16 C17 H17 120.2
C19 C18 C17 120.6(2)
C19 C18 H18 119.7
C17 C18 H18 119.7
C18 C19 C20 119.8(2)
C18 C19 H19 120.1
C20 C19 H19 120.1
C19 C20 C15 120.9(2)
C19 C20 H20 119.6
C15 C20 H20 119.6
N5 C21 C22 179.6(3)
C21 C22 H22A 109.5
C21 C22 H22B 109.5
H22A C22 H22B 109.5
C21 C22 H22C 109.5
H22A C22 H22C 109.5
H22B C22 H22C 109.5
C3 N1 C2 123.18(15)
C3 N1 H1N 117.0(15)
C2 N1 H1N 114.6(15)
C10 N2 C9 115.20(14)
C10 N2 Cu1 106.96(10)
C9 N2 Cu1 116.61(11)
C10 N2 H2N 107.1(14)
C9 N2 H2N 103.0(14)
Cu1 N2 H2N 107.3(13)
C11 N3 C12 114.88(13)
C11 N3 Cu1 112.27(10)
C12 N3 Cu1 108.76(10)
C11 N3 H3N 108.8(13)
C12 N3 H3N 107.6(13)
Cu1 N3 H3N 103.8(13)
C14 N4 C13 112.26(14)
C14 N4 Cu1 121.70(11)
C13 N4 Cu1 109.78(11)
C14 N4 H4N 107.9(14)
C13 N4 H4N 108.2(14)
Cu1 N4 H4N 95.0(14)
C16 O1 C1 118.16(15)
N3 Cu1 N2 84.40(6)
N3 Cu1 N4 83.01(6)
N2 Cu1 N4 146.91(6)
N3 Cu1 Cl2 171.52(4)
N2 Cu1 Cl2 93.15(4)
N4 Cu1 Cl2 94.84(4)
N3 Cu1 Cl1 89.44(4)
N2 Cu1 Cl1 101.91(4)
N4 Cu1 Cl1 108.43(4)
Cl2 Cu1 Cl1 99.015(16)

loop_
_geom_bond_atom_site_label_1
_geom_bond_atom_site_label_2
_geom_bond_distance
C1 O1 1.444(2)
C1 C2 1.507(3)
C1 H1A 0.9900
C1 H1B 0.9900
C2 N1 1.469(2)
C2 H2A 0.9900
C2 H2B 0.9900
C3 N1 1.384(2)
C3 C4 1.409(2)
C3 C8 1.422(3)
C4 C5 1.372(3)
C4 H4 0.9500
C5 C6 1.385(3)
C5 H5 0.9500
C6 C7 1.397(3)
C6 H6 0.9500
C7 C8 1.390(3)
C7 H7 0.9500
C8 C9 1.516(2)
C9 N2 1.500(2)
C9 H9A 0.9900
C9 H9B 0.9900
C10 N2 1.487(2)
C10 C11 1.529(3)
C10 H10A 0.9900
C10 H10B 0.9900
C11 N3 1.474(2)
C11 H11A 0.9900
C11 H11B 0.9900
C12 N3 1.480(2)
C12 C13 1.513(3)
C12 H12A 0.9900
C12 H12B 0.9900
C13 N4 1.488(2)
C13 H13A 0.9900
C13 H13B 0.9900
C14 N4 1.470(2)
C14 C15 1.519(3)
C14 H14A 0.9900
C14 H14B 0.9900
C15 C20 1.398(3)
C15 C16 1.400(3)
C16 O1 1.374(2)
C16 C17 1.393(3)
C17 C18 1.392(3)
C17 H17 0.9500
C18 C19 1.375(4)
C18 H18 0.9500
C19 C20 1.393(3)
C19 H19 0.9500
C20 H20 0.9500
C21 N5 1.138(3)
C21 C22 1.457(3)
C22 H22A 0.9800
C22 H22B 0.9800
C22 H22C 0.9800
N1 H1N 0.890(14)
N2 Cu1 2.0361(15)
N2 H2N 0.889(13)
N3 Cu1 2.0281(14)
N3 H3N 0.889(13)
N4 Cu1 2.0540(15)
N4 H4N 0.889(13)
Cl1 Cu1 2.4705(4)
Cl2 Cu1 2.3003(5)

loop_
_geom_hbond_atom_site_label_D
_geom_hbond_atom_site_label_H
_geom_hbond_atom_site_label_A
_geom_hbond_distance_DH
_geom_hbond_distance_HA
_geom_hbond_distance_DA
_geom_hbond_angle_DHA
_geom_hbond_site_symmetry_A
N1 H1N Cl2 0.890(14) 2.458(9) 3.2919(16) 156(2) .
N2 H2N Cl1 0.889(13) 2.473(11) 3.2621(14) 148.1(18) 7_656
N3 H3N Cl1 0.889(13) 2.484(11) 3.2605(14) 146.1(17) 7_666
N4 H4N O1 0.889(13) 2.234(16) 2.8649(19) 127.6(17) .
N4 H4N N1 0.889(13) 2.486(11) 3.286(2) 149.8(18) .

loop_
_geom_torsion_atom_site_label_1
_geom_torsion_atom_site_label_2
_geom_torsion_atom_site_label_3
_geom_torsion_atom_site_label_4
_geom_torsion
O1 C1 C2 N1 56.6(2)
N1 C3 C4 C5 -178.90(17)
C8 C3 C4 C5 -0.1(3)
C3 C4 C5 C6 -1.3(3)
C4 C5 C6 C7 0.3(3)
C5 C6 C7 C8 2.1(3)
C6 C7 C8 C3 -3.5(3)
C6 C7 C8 C9 -179.44(17)
N1 C3 C8 C7 -178.83(16)
C4 C3 C8 C7 2.4(2)
N1 C3 C8 C9 -3.0(3)
C4 C3 C8 C9 178.19(16)
C7 C8 C9 N2 -92.9(2)
C3 C8 C9 N2 91.3(2)
N2 C10 C11 N3 -42.13(19)
N3 C12 C13 N4 52.29(17)
N4 C14 C15 C20 115.8(2)
N4 C14 C15 C16 -60.4(2)
C20 C15 C16 O1 -179.45(17)
C14 C15 C16 O1 -3.1(2)
C20 C15 C16 C17 1.9(3)
C14 C15 C16 C17 178.25(17)
O1 C16 C17 C18 179.75(18)
C15 C16 C17 C18 -1.7(3)
C16 C17 C18 C19 0.8(3)
C17 C18 C19 C20 0.0(3)
C18 C19 C20 C15 0.3(3)
C16 C15 C20 C19 -1.2(3)
C14 C15 C20 C19 -177.41(19)
C4 C3 N1 C2 -31.6(3)
C8 C3 N1 C2 149.69(17)
C1 C2 N1 C3 99.5(2)
C11 C10 N2 C9 -89.25(17)
C11 C10 N2 Cu1 42.13(16)
C8 C9 N2 C10 65.0(2)
C8 C9 N2 Cu1 -61.64(18)
C10 C11 N3 C12 146.14(15)
C10 C11 N3 Cu1 21.18(16)
C13 C12 N3 C11 -173.07(14)
C13 C12 N3 Cu1 -46.29(15)
C15 C14 N4 C13 -64.76(19)
C15 C14 N4 Cu1 162.20(12)
C12 C13 N4 C14 -172.11(14)
C12 C13 N4 Cu1 -33.47(15)
C17 C16 O1 C1 -33.2(3)
C15 C16 O1 C1 148.17(16)
C2 C1 O1 C16 -166.82(16)
C11 N3 Cu1 N2 1.38(11)
C12 N3 Cu1 N2 -126.89(11)
C11 N3 Cu1 N4 150.71(11)
C12 N3 Cu1 N4 22.45(11)
C11 N3 Cu1 Cl1 -100.65(10)
C12 N3 Cu1 Cl1 131.09(10)
C10 N2 Cu1 N3 -23.93(10)
C9 N2 Cu1 N3 106.65(12)
C10 N2 Cu1 N4 -91.93(14)
C9 N2 Cu1 N4 38.65(17)
C10 N2 Cu1 Cl2 164.21(10)
C9 N2 Cu1 Cl2 -65.20(11)
C10 N2 Cu1 Cl1 64.31(10)
C9 N2 Cu1 Cl1 -165.10(10)
C14 N4 Cu1 N3 140.46(13)
C13 N4 Cu1 N3 6.42(11)
C14 N4 Cu1 N2 -151.15(12)
C13 N4 Cu1 N2 74.81(15)
C14 N4 Cu1 Cl2 -47.79(13)
C13 N4 Cu1 Cl2 178.17(10)
C14 N4 Cu1 Cl1 53.40(13)
C13 N4 Cu1 Cl1 -80.64(11)
